data_9006657
loop_
_publ_author_name
'Dubrovinsky, L. S.'
'Lazor, P.'
'Saxena, S. K.'
'Haggkvist, P.'
'Weber, H. P.'
'Le Bihan, T.'
'Hausermann, D.'

_publ_section_title
;
 Study of laser heated iron using third generation synchrotron
 X-ray radiation facility with imaging plate at high pressures
 Sample epsilon iron phase: P = 61 GPa, T = 1550 K
;
_journal_name_full 'Physics and Chemistry of Minerals'
_journal_page_first 539
_journal_page_last 545
_journal_paper_doi 10.1007/s002690050217
_journal_volume 26
_journal_year 1999
_chemical_formula_sum Fe
_chemical_name_mineral Iron
_space_group_IT_number 194
_symmetry_space_group_name_Hall '-P 6c 2c'
_symmetry_space_group_name_H-M 'P 63/m m c'
_cell_angle_alpha 90
_cell_angle_beta 90
_cell_angle_gamma 120
_cell_length_a 2.346
_cell_length_b 2.346
_cell_length_c 3.808
_cell_formula_units_Z 2
_cell_volume 18.150
_database_code_amcsd 0008239
_diffrn_ambient_pressure 6.1e+07
_diffrn_ambient_temperature 1550
_exptl_crystal_density_diffrn 10.219
_exptl_crystal_pressure_history
;heated iron using third generation synchrotron X-ray radiation facility with
 imaging plate at high pressures Sample epsilon iron phase: P = 61 GPa
;
_exptl_crystal_thermal_history
;heated iron using third generation synchrotron X-ray radiation facility with
 imaging plate at high pressures Sample epsilon iron phase: P = 61 GPa, T =
 1550 K
;
_cod_database_code 9006657

loop_
_space_group_symop_operation_xyz
x,y,z
-x,-x+y,1/2+z
x,x-y,1/2-z
-x+y,-x,1/2-z
x-y,x,1/2+z
-y,-x,z
y,x,-z
y,-x+y,-z
-y,x-y,z
x-y,-y,1/2+z
-x+y,y,1/2-z
x,y,1/2-z
-x,-y,1/2+z
x,x-y,z
-x,-x+y,-z
x-y,x,-z
-x+y,-x,z
y,x,1/2+z
-y,-x,1/2-z
-y,x-y,1/2-z
y,-x+y,1/2+z
-x+y,y,z
x-y,-y,-z
-x,-y,-z

loop_
_atom_site_label
_atom_site_fract_x
_atom_site_fract_y
_atom_site_fract_z
Fe 0.33333 0.66667 0.25000

loop_
_cod_related_entry_id
_cod_related_entry_database
_cod_related_entry_code
1 ChemSpider 22368
2 AMCSD 0008239
